data_7202962
loop_
_publ_author_name
'Zhao, Jiong-Peng'
'Hu, Bo-Wen'
'Liu, Fu-Chen'
'Hu, Xin'
'Zeng, Yong-Fei'
'Bu, Xian-He'

_publ_section_title
;
 Arenedisulfonate--lanthanide supramolecular architectures with
 phenanthroline as a co-ligand: syntheses and structures
;
_journal_issue 10
_journal_name_full CrystEngComm
_journal_page_first 902
_journal_paper_doi 10.1039/b707622c
_journal_volume 9
_journal_year 2007
_chemical_formula_sum 'C39 H35 Gd N4 O14 S3'
_chemical_formula_weight 1037.14
_chemical_name_systematic
;
?
;
_space_group_IT_number 2
_symmetry_cell_setting triclinic
_symmetry_space_group_name_Hall '-P 1'
_symmetry_space_group_name_H-M 'P -1'
_atom_sites_solution_hydrogens geom
_atom_sites_solution_primary direct
_atom_sites_solution_secondary difmap
_audit_creation_method SHELXL-97
_cell_angle_alpha 88.2990(10)
_cell_angle_beta 75.8550(10)
_cell_angle_gamma 77.1280(10)
_cell_formula_units_Z 2
_cell_length_a 11.9725(10)
_cell_length_b 12.7153(10)
_cell_length_c 13.5923(11)
_cell_measurement_reflns_used 6396
_cell_measurement_temperature 293(2)
_cell_measurement_theta_max 28.2400
_cell_measurement_theta_min 2.2265
_cell_volume 1955.4(3)
_computing_structure_refinement 'SHELXL-97 (Sheldrick, 1997)'
_computing_structure_solution 'SHELXS-97 (Sheldrick, 1990)'
_diffrn_ambient_temperature 293(2)
_diffrn_measured_fraction_theta_full 0.977
_diffrn_measured_fraction_theta_max 0.977
_diffrn_measurement_device_type 'Bruker P4'
_diffrn_measurement_method '\w scans'
_diffrn_radiation_monochromator graphite
_diffrn_radiation_source 'fine-focus sealed tube'
_diffrn_radiation_type MoK\a
_diffrn_radiation_wavelength 0.71073
_diffrn_reflns_av_R_equivalents 0.0254
_diffrn_reflns_av_sigmaI/netI 0.0422
_diffrn_reflns_limit_h_max 13
_diffrn_reflns_limit_h_min -14
_diffrn_reflns_limit_k_max 13
_diffrn_reflns_limit_k_min -15
_diffrn_reflns_limit_l_max 16
_diffrn_reflns_limit_l_min -13
_diffrn_reflns_number 10106
_diffrn_reflns_theta_full 25.00
_diffrn_reflns_theta_max 25.00
_diffrn_reflns_theta_min 1.55
_diffrn_standards_decay_% 0
_diffrn_standards_interval_count 0
_diffrn_standards_interval_time 0
_diffrn_standards_number 0
_exptl_absorpt_coefficient_mu 1.933
_exptl_absorpt_correction_type none
_exptl_crystal_colour yellow
_exptl_crystal_density_diffrn 1.762
_exptl_crystal_density_meas 1.758
_exptl_crystal_density_method 'not measured'
_exptl_crystal_description block
_exptl_crystal_F_000 1042
_exptl_crystal_size_max 0.32
_exptl_crystal_size_mid 0.25
_exptl_crystal_size_min 0.18
_refine_diff_density_max 0.940
_refine_diff_density_min -0.523
_refine_diff_density_rms 0.082
_refine_ls_extinction_method none
_refine_ls_goodness_of_fit_ref 1.007
_refine_ls_hydrogen_treatment constr
_refine_ls_matrix_type full
_refine_ls_number_parameters 550
_refine_ls_number_reflns 6728
_refine_ls_number_restraints 0
_refine_ls_restrained_S_all 1.007
_refine_ls_R_factor_all 0.0340
_refine_ls_R_factor_gt 0.0297
_refine_ls_shift/su_max 0.003
_refine_ls_shift/su_mean 0.000
_refine_ls_structure_factor_coef Fsqd
_refine_ls_weighting_details 'calc w=1/[\s^2^(Fo^2^)+(0.0428P)^2^+0.0000P] where P=(Fo^2^+2Fc^2^)/3'
_refine_ls_weighting_scheme calc
_refine_ls_wR_factor_gt 0.0741
_refine_ls_wR_factor_ref 0.0755
_reflns_number_gt 6009
_reflns_number_total 6728
_reflns_threshold_expression >2sigma(I)
_cod_data_source_file b707622c.txt
_cod_data_source_block 2
_cod_depositor_comments
;
The following automatic conversions were performed:
'_symmetry_cell_setting' value 'Triclinic' changed to 'triclinic'
according to '/home/saulius/struct/CIF-dictionaries/cif_core.dic'
dictionary named 'cif_core.dic' version 2.4.1 from 2010-06-29.

Automatic conversion script
Id: cif_fix_enum 1527 2010-12-29 10:47:43Z saulius 
;
_cod_original_sg_symbol_H-M p-1
_cod_database_code 7202962

loop_
_symmetry_equiv_pos_as_xyz
'x, y, z'
'-x, -y, -z'

loop_
_atom_site_label
_atom_site_type_symbol
_atom_site_fract_x
_atom_site_fract_y
_atom_site_fract_z
_atom_site_U_iso_or_equiv
_atom_site_adp_type
_atom_site_occupancy
_atom_site_symmetry_multiplicity
_atom_site_calc_flag
_atom_site_refinement_flags
_atom_site_disorder_assembly
_atom_site_disorder_group
Gd1 Gd 1.605848(15) 0.826703(12) 0.727930(13) 0.02714(7) Uani 1 1 d . . .
S1 S 1.53990(10) 0.75898(9) 1.00165(7) 0.0446(3) Uani 1 1 d . . .
O1 O 1.5968(3) 0.7635(2) 0.89299(19) 0.0462(7) Uani 1 1 d . . .
N1 N 1.7502(3) 0.9233(2) 0.7953(2) 0.0391(8) Uani 1 1 d . . .
C1 C 1.7678(4) 0.9118(4) 0.8878(3) 0.0490(11) Uani 1 1 d . . .
H1A H 1.7396 0.8578 0.9272 0.059 Uiso 1 1 calc R . .
O1W O 1.5032(3) 0.9847(3) 0.8395(3) 0.0993(15) Uani 1 1 d . . .
S2 S 1.91301(8) 0.68018(8) 0.70259(8) 0.0375(2) Uani 1 1 d . . .
N2 N 1.7437(3) 0.9302(2) 0.5958(2) 0.0379(7) Uani 1 1 d . . .
O2W O 1.4868(3) 0.9708(2) 0.6433(3) 0.0675(10) Uani 1 1 d . . .
O2 O 1.6283(3) 0.7313(3) 1.0603(2) 0.0594(8) Uani 1 1 d . . .
C2 C 1.8262(4) 0.9758(4) 0.9301(4) 0.0590(13) Uani 1 1 d . . .
H2A H 1.8376 0.9634 0.9951 0.071 Uiso 1 1 calc R . .
S3 S 1.54831(9) 0.75667(7) 0.48052(7) 0.0357(2) Uani 1 1 d . . .
N3 N 1.5643(3) 0.6285(2) 0.7376(2) 0.0321(7) Uani 1 1 d . . .
O3 O 1.4514(3) 0.8557(2) 1.0381(2) 0.0594(8) Uani 1 1 d . . .
O3W O 1.6807(4) 0.8396(2) 0.2076(2) 0.0700(10) Uani 1 1 d . . .
C3 C 1.8659(4) 1.0561(4) 0.8744(4) 0.0611(14) Uani 1 1 d . . .
H3A H 1.9011 1.1020 0.9025 0.073 Uiso 1 1 calc R . .
O4 O 1.7900(2) 0.71004(19) 0.69275(19) 0.0369(6) Uani 1 1 d . . .
N4 N 1.3844(3) 0.8088(2) 0.7798(2) 0.0355(7) Uani 1 1 d . . .
C4 C 1.8540(4) 1.0701(3) 0.7743(4) 0.0493(11) Uani 1 1 d . . .
O5 O 1.9178(3) 0.6567(2) 0.8067(2) 0.0562(8) Uani 1 1 d . . .
C5 C 1.8981(4) 1.1498(4) 0.7091(5) 0.0684(15) Uani 1 1 d . . .
H5A H 1.9293 1.2004 0.7352 0.082 Uiso 1 1 calc R . .
O5W O 1.9201(6) 0.6106(5) 1.0072(4) 0.154(2) Uani 1 1 d . . .
O6 O 1.9821(3) 0.7552(2) 0.6544(2) 0.0556(8) Uani 1 1 d . . .
C6 C 1.8955(4) 1.1528(4) 0.6106(5) 0.0670(15) Uani 1 1 d . . .
H6A H 1.9246 1.2056 0.5700 0.080 Uiso 1 1 calc R . .
O7 O 1.6044(2) 0.75717(19) 0.56544(19) 0.0400(6) Uani 1 1 d . . .
C7 C 1.8486(4) 1.0759(3) 0.5669(4) 0.0497(11) Uani 1 1 d . . .
O8 O 1.6354(3) 0.7331(2) 0.3853(2) 0.0476(7) Uani 1 1 d . . .
C8 C 1.8574(4) 1.0688(4) 0.4638(4) 0.0563(12) Uani 1 1 d . . .
H8A H 1.8937 1.1153 0.4196 0.068 Uiso 1 1 calc R . .
O9 O 1.4603(3) 0.8554(2) 0.4796(2) 0.0463(7) Uani 1 1 d . . .
C9 C 1.8123(4) 0.9929(4) 0.4279(4) 0.0533(11) Uani 1 1 d . . .
H9A H 1.8197 0.9851 0.3586 0.064 Uiso 1 1 calc R . .
C10 C 1.7550(4) 0.9271(3) 0.4964(3) 0.0463(10) Uani 1 1 d . . .
H10A H 1.7222 0.8774 0.4707 0.056 Uiso 1 1 calc R . .
C11 C 1.7945(3) 1.0021(3) 0.6316(3) 0.0408(10) Uani 1 1 d . . .
C12 C 1.7972(3) 0.9988(3) 0.7371(3) 0.0409(10) Uani 1 1 d . . .
C13 C 1.6483(4) 0.5403(3) 0.7171(3) 0.0396(9) Uani 1 1 d . . .
H13A H 1.7261 0.5480 0.6999 0.048 Uiso 1 1 calc R . .
C14 C 1.6290(4) 0.4356(3) 0.7192(3) 0.0428(10) Uani 1 1 d . . .
H14A H 1.6923 0.3761 0.7042 0.051 Uiso 1 1 calc R . .
C15 C 1.5159(4) 0.4226(3) 0.7438(3) 0.0427(10) Uani 1 1 d . . .
H15A H 1.5009 0.3538 0.7461 0.051 Uiso 1 1 calc R . .
C16 C 1.4219(4) 0.5135(3) 0.7659(3) 0.0362(9) Uani 1 1 d . . .
C17 C 1.3010(4) 0.5061(4) 0.7912(3) 0.0485(11) Uani 1 1 d . . .
H17A H 1.2830 0.4384 0.7938 0.058 Uiso 1 1 calc R . .
C18 C 1.2142(4) 0.5929(4) 0.8112(3) 0.0520(11) Uani 1 1 d . . .
H18A H 1.1363 0.5856 0.8271 0.062 Uiso 1 1 calc R . .
C19 C 1.2387(4) 0.6984(3) 0.8085(3) 0.0401(9) Uani 1 1 d . . .
C20 C 1.1477(4) 0.7915(4) 0.8300(3) 0.0501(11) Uani 1 1 d . . .
H20A H 1.0690 0.7865 0.8458 0.060 Uiso 1 1 calc R . .
C21 C 1.1765(4) 0.8892(4) 0.8273(3) 0.0498(11) Uani 1 1 d . . .
H21A H 1.1175 0.9519 0.8424 0.060 Uiso 1 1 calc R . .
C22 C 1.2944(4) 0.8949(3) 0.8018(3) 0.0452(10) Uani 1 1 d . . .
H22A H 1.3119 0.9627 0.8000 0.054 Uiso 1 1 calc R . .
C23 C 1.3562(3) 0.7104(3) 0.7834(3) 0.0312(8) Uani 1 1 d . . .
C24 C 1.4513(3) 0.6158(3) 0.7611(3) 0.0319(8) Uani 1 1 d . . .
C25 C 1.4669(4) 0.6510(3) 1.0120(3) 0.0375(9) Uani 1 1 d . . .
C26 C 1.3469(4) 0.6753(3) 1.0409(3) 0.0462(10) Uani 1 1 d . . .
H26A H 1.3063 0.7471 1.0516 0.055 Uiso 1 1 calc R . .
C27 C 1.2834(4) 0.5932(3) 1.0549(3) 0.0482(10) Uani 1 1 d . . .
H27A H 1.2012 0.6104 1.0739 0.058 Uiso 1 1 calc R . .
C28 C 1.3430(4) 0.4883(4) 1.0405(3) 0.0459(10) Uani 1 1 d . . .
H28A H 1.3006 0.4342 1.0530 0.055 Uiso 1 1 calc R . .
C29 C 1.4672(3) 0.4590(3) 1.0070(3) 0.0373(9) Uani 1 1 d . . .
C30 C 1.9717(3) 0.5560(3) 0.6323(3) 0.0344(8) Uani 1 1 d . . .
C31 C 2.0161(3) 0.4668(3) 0.6809(3) 0.0394(9) Uani 1 1 d . . .
H31A H 2.0127 0.4712 0.7498 0.047 Uiso 1 1 calc R . .
C32 C 2.0672(4) 0.3678(3) 0.6267(3) 0.0430(10) Uani 1 1 d . . .
H32A H 2.0980 0.3077 0.6602 0.052 Uiso 1 1 calc R . .
C33 C 2.0718(3) 0.3592(3) 0.5273(3) 0.0378(9) Uani 1 1 d . . .
H33A H 2.1059 0.2931 0.4933 0.045 Uiso 1 1 calc R . .
C34 C 2.0256(3) 0.4496(3) 0.4729(3) 0.0326(8) Uani 1 1 d . . .
C35 C 1.4721(3) 0.6503(3) 0.5021(3) 0.0316(8) Uani 1 1 d . . .
C36 C 1.3515(3) 0.6783(3) 0.5275(3) 0.0390(9) Uani 1 1 d . . .
H36A H 1.3131 0.7507 0.5354 0.047 Uiso 1 1 calc R . .
C37 C 1.2852(3) 0.5989(3) 0.5418(3) 0.0409(9) Uani 1 1 d . . .
H37A H 1.2031 0.6187 0.5583 0.049 Uiso 1 1 calc R . .
C38 C 1.3407(3) 0.4928(3) 0.5316(3) 0.0360(9) Uani 1 1 d . . .
H38A H 1.2959 0.4406 0.5407 0.043 Uiso 1 1 calc R . .
C39 C 1.4656(3) 0.4602(3) 0.5074(3) 0.0298(8) Uani 1 1 d . . .
O4W O 1.9350(5) 0.7879(5) 0.1257(4) 0.138(2) Uani 1 1 d . . .

loop_
_atom_site_aniso_label
_atom_site_aniso_U_11
_atom_site_aniso_U_22
_atom_site_aniso_U_33
_atom_site_aniso_U_23
_atom_site_aniso_U_13
_atom_site_aniso_U_12
Gd1 0.02636(11) 0.02485(10) 0.03247(11) 0.00151(7) -0.00926(7) -0.00818(7)
S1 0.0579(7) 0.0511(6) 0.0322(5) 0.0002(4) -0.0128(5) -0.0252(5)
O1 0.0601(19) 0.0524(16) 0.0333(15) 0.0029(13) -0.0097(13) -0.0295(15)
N1 0.0374(19) 0.0358(17) 0.048(2) -0.0036(15) -0.0119(15) -0.0134(15)
C1 0.046(3) 0.054(3) 0.051(3) -0.007(2) -0.014(2) -0.016(2)
O1W 0.055(2) 0.084(2) 0.162(4) -0.078(3) -0.055(2) 0.0201(19)
S2 0.0286(5) 0.0372(5) 0.0479(6) -0.0065(4) -0.0111(4) -0.0068(4)
N2 0.0340(18) 0.0338(17) 0.049(2) 0.0064(15) -0.0109(15) -0.0133(14)
O2W 0.0474(19) 0.0523(18) 0.084(2) 0.0292(17) 0.0018(17) 0.0036(15)
O2 0.077(2) 0.072(2) 0.0461(18) 0.0044(15) -0.0307(16) -0.0359(18)
C2 0.046(3) 0.074(3) 0.063(3) -0.022(3) -0.018(2) -0.018(3)
S3 0.0460(6) 0.0336(5) 0.0358(5) 0.0082(4) -0.0182(4) -0.0177(4)
N3 0.0355(18) 0.0309(16) 0.0320(16) 0.0035(13) -0.0090(13) -0.0112(14)
O3 0.068(2) 0.0482(17) 0.059(2) -0.0127(15) -0.0034(16) -0.0172(16)
O3W 0.111(3) 0.0447(18) 0.061(2) 0.0028(16) -0.027(2) -0.0237(19)
C3 0.040(3) 0.054(3) 0.096(4) -0.029(3) -0.022(3) -0.013(2)
O4 0.0258(14) 0.0348(13) 0.0503(16) -0.0053(12) -0.0103(12) -0.0052(11)
N4 0.0329(18) 0.0345(17) 0.0421(18) 0.0020(14) -0.0110(14) -0.0118(14)
C4 0.032(2) 0.033(2) 0.084(3) -0.015(2) -0.013(2) -0.0079(18)
O5 0.058(2) 0.0622(18) 0.0483(17) -0.0130(15) -0.0253(15) 0.0036(16)
C5 0.049(3) 0.039(3) 0.122(5) -0.008(3) -0.018(3) -0.022(2)
O5W 0.212(7) 0.179(5) 0.079(3) 0.003(4) -0.005(4) -0.096(5)
O6 0.0409(17) 0.0448(16) 0.082(2) -0.0115(15) -0.0041(15) -0.0216(14)
C6 0.047(3) 0.036(2) 0.118(5) 0.011(3) -0.012(3) -0.021(2)
O7 0.0516(17) 0.0385(14) 0.0414(15) 0.0077(12) -0.0237(13) -0.0213(13)
C7 0.030(2) 0.032(2) 0.086(4) 0.011(2) -0.010(2) -0.0088(17)
O8 0.0580(19) 0.0486(16) 0.0394(16) 0.0066(13) -0.0092(14) -0.0220(14)
C8 0.039(3) 0.048(3) 0.076(3) 0.026(2) -0.004(2) -0.012(2)
O9 0.0545(18) 0.0313(14) 0.0609(18) 0.0107(13) -0.0268(15) -0.0125(13)
C9 0.042(3) 0.057(3) 0.056(3) 0.022(2) -0.006(2) -0.011(2)
C10 0.039(2) 0.050(2) 0.051(3) 0.014(2) -0.013(2) -0.013(2)
C11 0.029(2) 0.0252(19) 0.068(3) 0.0010(18) -0.0105(19) -0.0068(16)
C12 0.030(2) 0.0274(19) 0.065(3) -0.0053(18) -0.0106(19) -0.0062(16)
C13 0.036(2) 0.038(2) 0.046(2) 0.0018(18) -0.0114(18) -0.0093(18)
C14 0.055(3) 0.032(2) 0.044(2) 0.0012(17) -0.018(2) -0.0070(19)
C15 0.066(3) 0.032(2) 0.039(2) 0.0051(17) -0.021(2) -0.021(2)
C16 0.050(2) 0.041(2) 0.028(2) 0.0063(16) -0.0167(17) -0.0237(19)
C17 0.055(3) 0.050(3) 0.052(3) 0.006(2) -0.016(2) -0.032(2)
C18 0.044(3) 0.067(3) 0.054(3) 0.004(2) -0.015(2) -0.029(2)
C19 0.040(2) 0.057(2) 0.032(2) 0.0042(18) -0.0142(17) -0.025(2)
C20 0.028(2) 0.073(3) 0.052(3) -0.002(2) -0.0104(19) -0.015(2)
C21 0.036(2) 0.054(3) 0.056(3) -0.005(2) -0.009(2) -0.004(2)
C22 0.037(2) 0.041(2) 0.056(3) -0.0032(19) -0.011(2) -0.0063(19)
C23 0.033(2) 0.040(2) 0.0252(18) 0.0041(15) -0.0116(15) -0.0146(16)
C24 0.039(2) 0.038(2) 0.0249(18) 0.0061(15) -0.0129(16) -0.0166(17)
C25 0.045(2) 0.048(2) 0.0257(19) 0.0022(17) -0.0116(17) -0.0203(19)
C26 0.050(3) 0.049(2) 0.040(2) -0.0004(19) -0.013(2) -0.009(2)
C27 0.040(2) 0.057(3) 0.050(3) 0.001(2) -0.013(2) -0.014(2)
C28 0.044(2) 0.059(3) 0.042(2) 0.004(2) -0.0134(19) -0.024(2)
C29 0.039(2) 0.052(2) 0.0246(19) 0.0029(17) -0.0104(16) -0.0167(19)
C30 0.0245(19) 0.035(2) 0.044(2) -0.0015(17) -0.0063(16) -0.0094(16)
C31 0.033(2) 0.045(2) 0.041(2) 0.0032(18) -0.0104(17) -0.0093(18)
C32 0.040(2) 0.035(2) 0.053(3) 0.0094(19) -0.0150(19) -0.0048(18)
C33 0.037(2) 0.0280(19) 0.047(2) 0.0021(17) -0.0098(18) -0.0055(16)
C34 0.0219(18) 0.0307(18) 0.044(2) -0.0001(16) -0.0057(16) -0.0059(15)
C35 0.039(2) 0.0311(18) 0.0304(19) 0.0016(15) -0.0149(16) -0.0131(16)
C36 0.038(2) 0.035(2) 0.044(2) 0.0013(17) -0.0137(18) -0.0043(18)
C37 0.030(2) 0.043(2) 0.050(2) 0.0019(19) -0.0101(18) -0.0080(18)
C38 0.032(2) 0.040(2) 0.042(2) 0.0062(17) -0.0114(17) -0.0169(17)
C39 0.034(2) 0.0331(19) 0.0263(18) 0.0030(15) -0.0121(15) -0.0110(16)
O4W 0.134(5) 0.189(5) 0.133(4) 0.020(4) -0.057(4) -0.100(4)

loop_
_atom_type_symbol
_atom_type_description
_atom_type_scat_dispersion_real
_atom_type_scat_dispersion_imag
_atom_type_scat_source
C C 0.0033 0.0016 'International Tables Vol C Tables 4.2.6.8 and 6.1.1.4'
H H 0.0000 0.0000 'International Tables Vol C Tables 4.2.6.8 and 6.1.1.4'
N N 0.0061 0.0033 'International Tables Vol C Tables 4.2.6.8 and 6.1.1.4'
O O 0.0106 0.0060 'International Tables Vol C Tables 4.2.6.8 and 6.1.1.4'
S S 0.1246 0.1234 'International Tables Vol C Tables 4.2.6.8 and 6.1.1.4'
Gd Gd -0.1653 3.9035 'International Tables Vol C Tables 4.2.6.8 and 6.1.1.4'

loop_
_geom_angle_atom_site_label_1
_geom_angle_atom_site_label_2
_geom_angle_atom_site_label_3
_geom_angle
_geom_angle_site_symmetry_1
_geom_angle_site_symmetry_3
_geom_angle_publ_flag
O4 Gd1 O1 83.07(10) . . ?
O4 Gd1 O7 81.52(9) . . ?
O1 Gd1 O7 137.62(8) . . ?
O4 Gd1 O1W 137.05(9) . . ?
O1 Gd1 O1W 75.13(13) . . ?
O7 Gd1 O1W 137.92(11) . . ?
O4 Gd1 O2W 139.13(10) . . ?
O1 Gd1 O2W 137.13(10) . . ?
O7 Gd1 O2W 71.53(10) . . ?
O1W Gd1 O2W 67.13(13) . . ?
O4 Gd1 N4 136.51(9) . . ?
O1 Gd1 N4 80.41(9) . . ?
O7 Gd1 N4 84.22(9) . . ?
O1W Gd1 N4 75.79(11) . . ?
O2W Gd1 N4 71.46(10) . . ?
O4 Gd1 N2 75.45(9) . . ?
O1 Gd1 N2 136.35(10) . . ?
O7 Gd1 N2 76.27(9) . . ?
O1W Gd1 N2 95.51(13) . . ?
O2W Gd1 N2 68.78(10) . . ?
N4 Gd1 N2 139.47(9) . . ?
O4 Gd1 N1 72.90(9) . . ?
O1 Gd1 N1 75.93(9) . . ?
O7 Gd1 N1 134.75(10) . . ?
O1W Gd1 N1 66.17(10) . . ?
O2W Gd1 N1 105.22(11) . . ?
N4 Gd1 N1 139.08(10) . . ?
N2 Gd1 N1 61.66(10) . . ?
O4 Gd1 N3 74.37(9) . . ?
O1 Gd1 N3 70.62(9) . . ?
O7 Gd1 N3 67.26(8) . . ?
O1W Gd1 N3 128.94(13) . . ?
O2W Gd1 N3 119.47(10) . . ?
N4 Gd1 N3 62.22(9) . . ?
N2 Gd1 N3 135.25(9) . . ?
N1 Gd1 N3 135.28(9) . . ?
O3 S1 O2 113.66(19) . . ?
O3 S1 O1 112.08(18) . . ?
O2 S1 O1 110.50(19) . . ?
O3 S1 C25 107.44(19) . . ?
O2 S1 C25 107.03(18) . . ?
O1 S1 C25 105.61(16) . . ?
S1 O1 Gd1 153.99(19) . . ?
C1 N1 C12 117.1(3) . . ?
C1 N1 Gd1 123.7(3) . . ?
C12 N1 Gd1 118.7(2) . . ?
N1 C1 C2 124.1(4) . . ?
N1 C1 H1A 117.9 . . ?
C2 C1 H1A 117.9 . . ?
O6 S2 O5 115.07(19) . . ?
O6 S2 O4 112.55(17) . . ?
O5 S2 O4 111.33(17) . . ?
O6 S2 C30 106.89(17) . . ?
O5 S2 C30 106.55(18) . . ?
O4 S2 C30 103.49(15) . . ?
C10 N2 C11 116.7(3) . . ?
C10 N2 Gd1 123.9(3) . . ?
C11 N2 Gd1 118.9(3) . . ?
C3 C2 C1 118.6(5) . . ?
C3 C2 H2A 120.7 . . ?
C1 C2 H2A 120.7 . . ?
O8 S3 O9 112.94(17) . . ?
O8 S3 O7 111.23(17) . . ?
O9 S3 O7 111.55(16) . . ?
O8 S3 C35 107.45(17) . . ?
O9 S3 C35 106.71(17) . . ?
O7 S3 C35 106.54(15) . . ?
C13 N3 C24 116.9(3) . . ?
C13 N3 Gd1 123.4(2) . . ?
C24 N3 Gd1 119.7(2) . . ?
C2 C3 C4 120.1(4) . . ?
C2 C3 H3A 120.0 . . ?
C4 C3 H3A 120.0 . . ?
S2 O4 Gd1 150.53(15) . . ?
C22 N4 C23 116.8(3) . . ?
C22 N4 Gd1 122.1(2) . . ?
C23 N4 Gd1 121.1(2) . . ?
C3 C4 C12 117.0(4) . . ?
C3 C4 C5 123.5(4) . . ?
C12 C4 C5 119.4(4) . . ?
C6 C5 C4 121.3(4) . . ?
C6 C5 H5A 119.4 . . ?
C4 C5 H5A 119.4 . . ?
C5 C6 C7 121.2(5) . . ?
C5 C6 H6A 119.4 . . ?
C7 C6 H6A 119.4 . . ?
S3 O7 Gd1 150.93(17) . . ?
C8 C7 C11 118.7(4) . . ?
C8 C7 C6 122.5(4) . . ?
C11 C7 C6 118.8(5) . . ?
C9 C8 C7 119.1(4) . . ?
C9 C8 H8A 120.4 . . ?
C7 C8 H8A 120.4 . . ?
C8 C9 C10 119.0(5) . . ?
C8 C9 H9A 120.5 . . ?
C10 C9 H9A 120.5 . . ?
N2 C10 C9 124.6(4) . . ?
N2 C10 H10A 117.7 . . ?
C9 C10 H10A 117.7 . . ?
N2 C11 C7 121.8(4) . . ?
N2 C11 C12 118.3(3) . . ?
C7 C11 C12 119.8(4) . . ?
N1 C12 C4 122.8(4) . . ?
N1 C12 C11 118.2(3) . . ?
C4 C12 C11 119.0(4) . . ?
N3 C13 C14 124.6(4) . . ?
N3 C13 H13A 117.7 . . ?
C14 C13 H13A 117.7 . . ?
C15 C14 C13 118.6(4) . . ?
C15 C14 H14A 120.7 . . ?
C13 C14 H14A 120.7 . . ?
C14 C15 C16 119.7(3) . . ?
C14 C15 H15A 120.1 . . ?
C16 C15 H15A 120.1 . . ?
C15 C16 C24 117.1(4) . . ?
C15 C16 C17 122.8(4) . . ?
C24 C16 C17 120.1(4) . . ?
C18 C17 C16 121.6(4) . . ?
C18 C17 H17A 119.2 . . ?
C16 C17 H17A 119.2 . . ?
C17 C18 C19 120.7(4) . . ?
C17 C18 H18A 119.6 . . ?
C19 C18 H18A 119.6 . . ?
C20 C19 C23 118.4(4) . . ?
C20 C19 C18 121.6(4) . . ?
C23 C19 C18 120.1(4) . . ?
C21 C20 C19 118.8(4) . . ?
C21 C20 H20A 120.6 . . ?
C19 C20 H20A 120.6 . . ?
C20 C21 C22 119.6(4) . . ?
C20 C21 H21A 120.2 . . ?
C22 C21 H21A 120.2 . . ?
N4 C22 C21 124.0(4) . . ?
N4 C22 H22A 118.0 . . ?
C21 C22 H22A 118.0 . . ?
N4 C23 C19 122.4(4) . . ?
N4 C23 C24 118.2(3) . . ?
C19 C23 C24 119.4(3) . . ?
N3 C24 C16 123.1(3) . . ?
N3 C24 C23 118.8(3) . . ?
C16 C24 C23 118.1(3) . . ?
C26 C25 C29 121.3(4) . 2_867 ?
C26 C25 S1 117.7(3) . . ?
C29 C25 S1 121.0(3) 2_867 . ?
C25 C26 C27 120.7(4) . . ?
C25 C26 H26A 119.6 . . ?
C27 C26 H26A 119.6 . . ?
C28 C27 C26 119.5(4) . . ?
C28 C27 H27A 120.3 . . ?
C26 C27 H27A 120.3 . . ?
C27 C28 C29 121.9(4) . . ?
C27 C28 H28A 119.0 . . ?
C29 C28 H28A 119.0 . . ?
C28 C29 C29 119.3(5) . 2_867 ?
C28 C29 C25 123.5(4) . 2_867 ?
C29 C29 C25 117.3(4) 2_867 2_867 ?
C31 C30 C34 120.8(3) . 2_966 ?
C31 C30 S2 118.5(3) . . ?
C34 C30 S2 120.7(3) 2_966 . ?
C30 C31 C32 120.0(4) . . ?
C30 C31 H31A 120.0 . . ?
C32 C31 H31A 120.0 . . ?
C33 C32 C31 121.0(3) . . ?
C33 C32 H32A 119.5 . . ?
C31 C32 H32A 119.5 . . ?
C32 C33 C34 121.3(4) . . ?
C32 C33 H33A 119.3 . . ?
C34 C33 H33A 119.3 . . ?
C30 C34 C33 123.2(3) 2_966 . ?
C30 C34 C34 118.8(4) 2_966 2_966 ?
C33 C34 C34 118.0(4) . 2_966 ?
C36 C35 C39 121.5(3) . 2_866 ?
C36 C35 S3 117.2(3) . . ?
C39 C35 S3 121.3(3) 2_866 . ?
C35 C36 C37 120.6(3) . . ?
C35 C36 H36A 119.7 . . ?
C37 C36 H36A 119.7 . . ?
C38 C37 C36 120.0(4) . . ?
C38 C37 H37A 120.0 . . ?
C36 C37 H37A 120.0 . . ?
C37 C38 C39 121.3(3) . . ?
C37 C38 H38A 119.4 . . ?
C39 C38 H38A 119.4 . . ?
C38 C39 C39 119.5(4) . 2_866 ?
C38 C39 C35 123.3(3) . 2_866 ?
C39 C39 C35 117.2(4) 2_866 2_866 ?

loop_
_geom_bond_atom_site_label_1
_geom_bond_atom_site_label_2
_geom_bond_distance
_geom_bond_site_symmetry_2
_geom_bond_publ_flag
Gd1 O4 2.315(2) . ?
Gd1 O1 2.346(3) . ?
Gd1 O7 2.409(2) . ?
Gd1 O1W 2.453(3) . ?
Gd1 O2W 2.495(3) . ?
Gd1 N4 2.631(3) . ?
Gd1 N2 2.657(3) . ?
Gd1 N1 2.668(3) . ?
Gd1 N3 2.669(3) . ?
S1 O3 1.442(3) . ?
S1 O2 1.452(3) . ?
S1 O1 1.473(3) . ?
S1 C25 1.770(4) . ?
N1 C1 1.323(5) . ?
N1 C12 1.357(5) . ?
C1 C2 1.399(6) . ?
C1 H1A 0.9300 . ?
S2 O6 1.440(3) . ?
S2 O5 1.450(3) . ?
S2 O4 1.475(2) . ?
S2 C30 1.780(4) . ?
N2 C10 1.326(5) . ?
N2 C11 1.363(5) . ?
C2 C3 1.355(7) . ?
C2 H2A 0.9300 . ?
S3 O8 1.441(3) . ?
S3 O9 1.450(3) . ?
S3 O7 1.471(2) . ?
S3 C35 1.774(4) . ?
N3 C13 1.314(5) . ?
N3 C24 1.357(5) . ?
C3 C4 1.404(7) . ?
C3 H3A 0.9300 . ?
N4 C22 1.335(5) . ?
N4 C23 1.363(4) . ?
C4 C12 1.418(5) . ?
C4 C5 1.432(7) . ?
C5 C6 1.346(7) . ?
C5 H5A 0.9300 . ?
C6 C7 1.437(6) . ?
C6 H6A 0.9300 . ?
C7 C8 1.384(7) . ?
C7 C11 1.420(5) . ?
C8 C9 1.361(6) . ?
C8 H8A 0.9300 . ?
C9 C10 1.391(6) . ?
C9 H9A 0.9300 . ?
C10 H10A 0.9300 . ?
C11 C12 1.442(6) . ?
C13 C14 1.400(5) . ?
C13 H13A 0.9300 . ?
C14 C15 1.360(6) . ?
C14 H14A 0.9300 . ?
C15 C16 1.403(6) . ?
C15 H15A 0.9300 . ?
C16 C24 1.417(5) . ?
C16 C17 1.428(6) . ?
C17 C18 1.320(6) . ?
C17 H17A 0.9300 . ?
C18 C19 1.433(6) . ?
C18 H18A 0.9300 . ?
C19 C20 1.401(6) . ?
C19 C23 1.407(5) . ?
C20 C21 1.359(6) . ?
C20 H20A 0.9300 . ?
C21 C22 1.387(6) . ?
C21 H21A 0.9300 . ?
C22 H22A 0.9300 . ?
C23 C24 1.441(5) . ?
C25 C26 1.360(6) . ?
C25 C29 1.441(5) 2_867 ?
C26 C27 1.406(6) . ?
C26 H26A 0.9300 . ?
C27 C28 1.361(6) . ?
C27 H27A 0.9300 . ?
C28 C29 1.411(6) . ?
C28 H28A 0.9300 . ?
C29 C29 1.420(7) 2_867 ?
C29 C25 1.441(5) 2_867 ?
C30 C31 1.365(5) . ?
C30 C34 1.425(5) 2_966 ?
C31 C32 1.411(5) . ?
C31 H31A 0.9300 . ?
C32 C33 1.346(5) . ?
C32 H32A 0.9300 . ?
C33 C34 1.428(5) . ?
C33 H33A 0.9300 . ?
C34 C30 1.425(5) 2_966 ?
C34 C34 1.430(7) 2_966 ?
C35 C36 1.365(5) . ?
C35 C39 1.430(5) 2_866 ?
C36 C37 1.399(5) . ?
C36 H36A 0.9300 . ?
C37 C38 1.359(5) . ?
C37 H37A 0.9300 . ?
C38 C39 1.416(5) . ?
C38 H38A 0.9300 . ?
C39 C39 1.422(7) 2_866 ?
C39 C35 1.430(5) 2_866 ?

loop_
_geom_torsion_atom_site_label_1
_geom_torsion_atom_site_label_2
_geom_torsion_atom_site_label_3
_geom_torsion_atom_site_label_4
_geom_torsion
_geom_torsion_site_symmetry_1
_geom_torsion_site_symmetry_2
_geom_torsion_site_symmetry_3
_geom_torsion_site_symmetry_4
_geom_torsion_publ_flag
O3 S1 O1 Gd1 -22.6(4) . . . . ?
O2 S1 O1 Gd1 -150.5(3) . . . . ?
C25 S1 O1 Gd1 94.1(4) . . . . ?
O4 Gd1 O1 S1 179.2(4) . . . . ?
O7 Gd1 O1 S1 -111.5(4) . . . . ?
O1W Gd1 O1 S1 36.5(4) . . . . ?
O2W Gd1 O1 S1 7.8(4) . . . . ?
N4 Gd1 O1 S1 -41.2(4) . . . . ?
N2 Gd1 O1 S1 118.8(4) . . . . ?
N1 Gd1 O1 S1 105.1(4) . . . . ?
N3 Gd1 O1 S1 -105.0(4) . . . . ?
O4 Gd1 N1 C1 -89.1(3) . . . . ?
O1 Gd1 N1 C1 -2.1(3) . . . . ?
O7 Gd1 N1 C1 -147.6(3) . . . . ?
O1W Gd1 N1 C1 77.6(3) . . . . ?
O2W Gd1 N1 C1 133.5(3) . . . . ?
N4 Gd1 N1 C1 54.4(4) . . . . ?
N2 Gd1 N1 C1 -171.5(3) . . . . ?
N3 Gd1 N1 C1 -44.4(4) . . . . ?
O4 Gd1 N1 C12 99.5(3) . . . . ?
O1 Gd1 N1 C12 -173.6(3) . . . . ?
O7 Gd1 N1 C12 41.0(3) . . . . ?
O1W Gd1 N1 C12 -93.8(3) . . . . ?
O2W Gd1 N1 C12 -37.9(3) . . . . ?
N4 Gd1 N1 C12 -117.0(3) . . . . ?
N2 Gd1 N1 C12 17.1(2) . . . . ?
N3 Gd1 N1 C12 144.1(2) . . . . ?
C12 N1 C1 C2 3.3(6) . . . . ?
Gd1 N1 C1 C2 -168.3(3) . . . . ?
O4 Gd1 N2 C10 94.1(3) . . . . ?
O1 Gd1 N2 C10 157.2(3) . . . . ?
O7 Gd1 N2 C10 9.5(3) . . . . ?
O1W Gd1 N2 C10 -128.6(3) . . . . ?
O2W Gd1 N2 C10 -65.8(3) . . . . ?
N4 Gd1 N2 C10 -54.1(3) . . . . ?
N1 Gd1 N2 C10 172.3(3) . . . . ?
N3 Gd1 N2 C10 45.2(3) . . . . ?
O4 Gd1 N2 C11 -94.9(3) . . . . ?
O1 Gd1 N2 C11 -31.8(3) . . . . ?
O7 Gd1 N2 C11 -179.5(3) . . . . ?
O1W Gd1 N2 C11 42.4(3) . . . . ?
O2W Gd1 N2 C11 105.3(3) . . . . ?
N4 Gd1 N2 C11 117.0(3) . . . . ?
N1 Gd1 N2 C11 -16.7(2) . . . . ?
N3 Gd1 N2 C11 -143.8(2) . . . . ?
N1 C1 C2 C3 1.2(7) . . . . ?
O4 Gd1 N3 C13 -3.4(3) . . . . ?
O1 Gd1 N3 C13 -91.4(3) . . . . ?
O7 Gd1 N3 C13 83.8(3) . . . . ?
O1W Gd1 N3 C13 -142.0(3) . . . . ?
O2W Gd1 N3 C13 134.7(3) . . . . ?
N4 Gd1 N3 C13 179.4(3) . . . . ?
N2 Gd1 N3 C13 45.9(3) . . . . ?
N1 Gd1 N3 C13 -47.6(3) . . . . ?
O4 Gd1 N3 C24 179.1(3) . . . . ?
O1 Gd1 N3 C24 91.1(2) . . . . ?
O7 Gd1 N3 C24 -93.7(2) . . . . ?
O1W Gd1 N3 C24 40.4(3) . . . . ?
O2W Gd1 N3 C24 -42.8(3) . . . . ?
N4 Gd1 N3 C24 1.9(2) . . . . ?
N2 Gd1 N3 C24 -131.6(2) . . . . ?
N1 Gd1 N3 C24 134.9(2) . . . . ?
C1 C2 C3 C4 -3.5(7) . . . . ?
O6 S2 O4 Gd1 -65.4(4) . . . . ?
O5 S2 O4 Gd1 65.5(4) . . . . ?
C30 S2 O4 Gd1 179.6(3) . . . . ?
O1 Gd1 O4 S2 -69.1(3) . . . . ?
O7 Gd1 O4 S2 150.5(3) . . . . ?
O1W Gd1 O4 S2 -9.8(4) . . . . ?
O2W Gd1 O4 S2 101.9(3) . . . . ?
N4 Gd1 O4 S2 -137.3(3) . . . . ?
N2 Gd1 O4 S2 72.6(3) . . . . ?
N1 Gd1 O4 S2 8.2(3) . . . . ?
N3 Gd1 O4 S2 -140.9(3) . . . . ?
O4 Gd1 N4 C22 175.5(3) . . . . ?
O1 Gd1 N4 C22 106.3(3) . . . . ?
O7 Gd1 N4 C22 -113.3(3) . . . . ?
O1W Gd1 N4 C22 29.3(3) . . . . ?
O2W Gd1 N4 C22 -40.9(3) . . . . ?
N2 Gd1 N4 C22 -52.4(3) . . . . ?
N1 Gd1 N4 C22 51.1(3) . . . . ?
N3 Gd1 N4 C22 179.4(3) . . . . ?
O4 Gd1 N4 C23 -5.9(3) . . . . ?
O1 Gd1 N4 C23 -75.0(3) . . . . ?
O7 Gd1 N4 C23 65.4(3) . . . . ?
O1W Gd1 N4 C23 -152.0(3) . . . . ?
O2W Gd1 N4 C23 137.8(3) . . . . ?
N2 Gd1 N4 C23 126.3(2) . . . . ?
N1 Gd1 N4 C23 -130.2(2) . . . . ?
N3 Gd1 N4 C23 -2.0(2) . . . . ?
C2 C3 C4 C12 1.3(6) . . . . ?
C2 C3 C4 C5 -177.1(4) . . . . ?
C3 C4 C5 C6 173.0(5) . . . . ?
C12 C4 C5 C6 -5.4(7) . . . . ?
C4 C5 C6 C7 -0.2(7) . . . . ?
O8 S3 O7 Gd1 145.7(3) . . . . ?
O9 S3 O7 Gd1 18.6(4) . . . . ?
C35 S3 O7 Gd1 -97.5(3) . . . . ?
O4 Gd1 O7 S3 -175.4(3) . . . . ?
O1 Gd1 O7 S3 114.7(3) . . . . ?
O1W Gd1 O7 S3 -15.5(4) . . . . ?
O2W Gd1 O7 S3 -26.6(3) . . . . ?
N4 Gd1 O7 S3 45.8(3) . . . . ?
N2 Gd1 O7 S3 -98.4(3) . . . . ?
N1 Gd1 O7 S3 -119.9(3) . . . . ?
N3 Gd1 O7 S3 108.1(3) . . . . ?
C5 C6 C7 C8 -172.1(5) . . . . ?
C5 C6 C7 C11 5.8(7) . . . . ?
C11 C7 C8 C9 1.2(6) . . . . ?
C6 C7 C8 C9 179.0(4) . . . . ?
C7 C8 C9 C10 2.2(6) . . . . ?
C11 N2 C10 C9 -1.3(6) . . . . ?
Gd1 N2 C10 C9 169.9(3) . . . . ?
C8 C9 C10 N2 -2.3(6) . . . . ?
C10 N2 C11 C7 4.8(5) . . . . ?
Gd1 N2 C11 C7 -166.8(3) . . . . ?
C10 N2 C11 C12 -172.3(3) . . . . ?
Gd1 N2 C11 C12 16.0(4) . . . . ?
C8 C7 C11 N2 -4.9(6) . . . . ?
C6 C7 C11 N2 177.1(4) . . . . ?
C8 C7 C11 C12 172.3(4) . . . . ?
C6 C7 C11 C12 -5.7(5) . . . . ?
C1 N1 C12 C4 -5.6(5) . . . . ?
Gd1 N1 C12 C4 166.4(3) . . . . ?
C1 N1 C12 C11 171.0(4) . . . . ?
Gd1 N1 C12 C11 -17.0(4) . . . . ?
C3 C4 C12 N1 3.4(6) . . . . ?
C5 C4 C12 N1 -178.1(4) . . . . ?
C3 C4 C12 C11 -173.2(4) . . . . ?
C5 C4 C12 C11 5.3(6) . . . . ?
N2 C11 C12 N1 0.7(5) . . . . ?
C7 C11 C12 N1 -176.5(3) . . . . ?
N2 C11 C12 C4 177.5(3) . . . . ?
C7 C11 C12 C4 0.2(5) . . . . ?
C24 N3 C13 C14 -0.9(6) . . . . ?
Gd1 N3 C13 C14 -178.5(3) . . . . ?
N3 C13 C14 C15 0.2(6) . . . . ?
C13 C14 C15 C16 0.3(6) . . . . ?
C14 C15 C16 C24 -0.1(5) . . . . ?
C14 C15 C16 C17 179.3(4) . . . . ?
C15 C16 C17 C18 -179.7(4) . . . . ?
C24 C16 C17 C18 -0.3(6) . . . . ?
C16 C17 C18 C19 -0.4(7) . . . . ?
C17 C18 C19 C20 -179.7(4) . . . . ?
C17 C18 C19 C23 0.7(6) . . . . ?
C23 C19 C20 C21 -1.0(6) . . . . ?
C18 C19 C20 C21 179.3(4) . . . . ?
C19 C20 C21 C22 1.1(6) . . . . ?
C23 N4 C22 C21 -0.2(6) . . . . ?
Gd1 N4 C22 C21 178.5(3) . . . . ?
C20 C21 C22 N4 -0.5(7) . . . . ?
C22 N4 C23 C19 0.3(5) . . . . ?
Gd1 N4 C23 C19 -178.5(2) . . . . ?
C22 N4 C23 C24 -179.3(3) . . . . ?
Gd1 N4 C23 C24 1.9(4) . . . . ?
C20 C19 C23 N4 0.4(5) . . . . ?
C18 C19 C23 N4 180.0(3) . . . . ?
C20 C19 C23 C24 179.9(3) . . . . ?
C18 C19 C23 C24 -0.4(5) . . . . ?
C13 N3 C24 C16 1.1(5) . . . . ?
Gd1 N3 C24 C16 178.8(2) . . . . ?
C13 N3 C24 C23 -179.5(3) . . . . ?
Gd1 N3 C24 C23 -1.8(4) . . . . ?
C15 C16 C24 N3 -0.6(5) . . . . ?
C17 C16 C24 N3 180.0(3) . . . . ?
C15 C16 C24 C23 180.0(3) . . . . ?
C17 C16 C24 C23 0.6(5) . . . . ?
N4 C23 C24 N3 0.0(5) . . . . ?
C19 C23 C24 N3 -179.6(3) . . . . ?
N4 C23 C24 C16 179.4(3) . . . . ?
C19 C23 C24 C16 -0.2(5) . . . . ?
O3 S1 C25 C26 6.0(4) . . . . ?
O2 S1 C25 C26 128.4(3) . . . . ?
O1 S1 C25 C26 -113.8(3) . . . . ?
O3 S1 C25 C29 -172.5(3) . . . 2_867 ?
O2 S1 C25 C29 -50.1(3) . . . 2_867 ?
O1 S1 C25 C29 67.7(3) . . . 2_867 ?
C29 C25 C26 C27 1.2(6) 2_867 . . . ?
S1 C25 C26 C27 -177.3(3) . . . . ?
C25 C26 C27 C28 0.8(6) . . . . ?
C26 C27 C28 C29 -3.1(6) . . . . ?
C27 C28 C29 C29 3.3(7) . . . 2_867 ?
C27 C28 C29 C25 -178.1(4) . . . 2_867 ?
O6 S2 C30 C31 119.3(3) . . . . ?
O5 S2 C30 C31 -4.2(4) . . . . ?
O4 S2 C30 C31 -121.7(3) . . . . ?
O6 S2 C30 C34 -59.4(3) . . . 2_966 ?
O5 S2 C30 C34 177.1(3) . . . 2_966 ?
O4 S2 C30 C34 59.6(3) . . . 2_966 ?
C34 C30 C31 C32 1.0(6) 2_966 . . . ?
S2 C30 C31 C32 -177.7(3) . . . . ?
C30 C31 C32 C33 -0.8(6) . . . . ?
C31 C32 C33 C34 0.1(6) . . . . ?
C32 C33 C34 C30 -179.8(4) . . . 2_966 ?
C32 C33 C34 C34 0.4(6) . . . 2_966 ?
O8 S3 C35 C36 -130.4(3) . . . . ?
O9 S3 C35 C36 -9.0(3) . . . . ?
O7 S3 C35 C36 110.3(3) . . . . ?
O8 S3 C35 C39 49.2(3) . . . 2_866 ?
O9 S3 C35 C39 170.6(3) . . . 2_866 ?
O7 S3 C35 C39 -70.1(3) . . . 2_866 ?
C39 C35 C36 C37 -2.2(6) 2_866 . . . ?
S3 C35 C36 C37 177.5(3) . . . . ?
C35 C36 C37 C38 0.8(6) . . . . ?
C36 C37 C38 C39 0.5(6) . . . . ?
C37 C38 C39 C39 -0.5(6) . . . 2_866 ?
C37 C38 C39 C35 178.7(4) . . . 2_866 ?
